data_4108819
loop_
_publ_author_name
'Yasuhiro Ohki'
'Tsubasa Hatanaka'
'Kazuyuki Tatsumi'

_publ_section_title
;
 C-H Bond Activation of Heteroarenes Mediated by a Half-Sandwich Iron
 Complex of N-Heterocyclic Carbene
;
_journal_name_full 'Journal of the American Chemical Society'
_journal_page_first 17174
_journal_page_last 17186
_journal_paper_doi 10.1021/ja8063028
_journal_volume 130
_journal_year 2008
_chemical_formula_moiety 'C21 H34 Fe N3 '
_chemical_formula_sum 'C21 H34 Fe N3'
_chemical_formula_weight 384.37
_space_group_IT_number 2
_symmetry_cell_setting triclinic
_symmetry_Int_Tables_number 2
_symmetry_space_group_name_Hall '-P 1'
_symmetry_space_group_name_H-M 'P -1'
_cell_angle_alpha 101.044(6)
_cell_angle_beta 110.649(3)
_cell_angle_gamma 109.369(8)
_cell_formula_units_Z 2
_cell_length_a 9.257(7)
_cell_length_b 10.883(7)
_cell_length_c 12.182(8)
_cell_measurement_reflns_used 2876
_cell_measurement_temperature 173.1
_cell_measurement_theta_max 27.5
_cell_measurement_theta_min 3.3
_cell_volume 1015.1(12)
_computing_cell_refinement CrystalClear
_computing_data_collection CrystalClear
_computing_data_reduction CrystalStructure
_computing_publication_material 'CrystalStructure 3.8'
_computing_structure_refinement CRYSTALS
_computing_structure_solution SIR92
_diffrn_detector_area_resol_mean 7.31
_diffrn_measured_fraction_theta_full 0.954
_diffrn_measured_fraction_theta_max 0.954
_diffrn_measurement_device_type 'Rigaku Mercury'
_diffrn_measurement_method \w
_diffrn_radiation_type 'Mo K\a'
_diffrn_radiation_wavelength 0.71070
_diffrn_reflns_av_R_equivalents 0.014
_diffrn_reflns_limit_h_max 12
_diffrn_reflns_limit_h_min -12
_diffrn_reflns_limit_k_max 12
_diffrn_reflns_limit_k_min -13
_diffrn_reflns_limit_l_max 15
_diffrn_reflns_limit_l_min -10
_diffrn_reflns_number 7993
_diffrn_reflns_theta_full 27.48
_diffrn_reflns_theta_max 27.48
_exptl_absorpt_coefficient_mu 0.750
_exptl_absorpt_correction_T_max 0.928
_exptl_absorpt_correction_T_min 0.853
_exptl_absorpt_correction_type multi-scan
_exptl_absorpt_process_details 'Jacobson, R. (1998) Private communication'
_exptl_crystal_colour red
_exptl_crystal_density_diffrn 1.257
_exptl_crystal_description block
_exptl_crystal_F_000 414.00
_exptl_crystal_size_max 0.30
_exptl_crystal_size_mid 0.10
_exptl_crystal_size_min 0.10
_refine_diff_density_max 0.57
_refine_diff_density_min -0.33
_refine_ls_extinction_method none
_refine_ls_goodness_of_fit_ref 1.008
_refine_ls_hydrogen_treatment refall
_refine_ls_number_parameters 260
_refine_ls_number_reflns 4362
_refine_ls_R_factor_gt 0.0303
_refine_ls_shift/su_max 0.0000
_refine_ls_structure_factor_coef F
_refine_ls_weighting_details 'w = 1/[0.0013Fo^2^ + 1.0000\s(Fo^2^)]'
_refine_ls_weighting_scheme calc
_refine_ls_wR_factor_ref 0.0470
_reflns_number_gt 3937
_reflns_number_total 4432
_reflns_threshold_expression F^2^>2.0\s(F^2^)
_cod_data_source_file ja8063028_si_002_07.cif
_cod_data_source_block '_IPr'N2'
_cod_original_formula_sum 'C21 H34 Fe N3 '
_cod_database_code 4108819

loop_
_symmetry_equiv_pos_site_id
_symmetry_equiv_pos_as_xyz
1 +X,+Y,+Z
2 -X,-Y,-Z

loop_
_atom_site_label
_atom_site_type_symbol
_atom_site_fract_x
_atom_site_fract_y
_atom_site_fract_z
_atom_site_U_iso_or_equiv
_atom_site_adp_type
_atom_site_occupancy
_atom_site_symmetry_multiplicity
_atom_site_calc_flag
_atom_site_refinement_flags
Fe(1) Fe 0.15105(2) 0.04933(2) 0.21828(2) 0.01553(6) Uani 1.00 1 d .
N(1) N 0.03861(16) 0.01298(12) 0.05191(12) 0.0182(2) Uani 1.00 1 d .
N(2) N 0.13667(16) 0.31086(13) 0.26811(12) 0.0186(3) Uani 1.00 1 d .
N(3) N 0.35104(16) 0.34321(13) 0.22770(12) 0.0206(3) Uani 1.00 1 d .
C(1) C -0.0468(2) 0.07848(16) 0.24010(15) 0.0230(3) Uani 1.00 1 d .
C(2) C -0.01313(19) 0.23172(15) 0.28349(14) 0.0202(3) Uani 1.00 1 d .
C(3) C 0.0180(2) 0.28671(19) 0.41794(16) 0.0323(4) Uani 1.00 1 d .
C(4) C 0.23058(18) 0.24575(15) 0.24448(13) 0.0180(3) Uani 1.00 1 d .
C(5) C 0.1941(2) 0.44469(15) 0.26481(15) 0.0222(3) Uani 1.00 1 d .
C(6) C 0.3289(2) 0.46606(15) 0.23923(15) 0.0237(3) Uani 1.00 1 d .
C(7) C 0.3757(2) 0.05447(16) 0.35129(14) 0.0219(3) Uani 1.00 1 d .
C(8) C 0.2354(2) 0.00067(16) 0.37937(14) 0.0212(3) Uani 1.00 1 d .
C(10) C 0.2360(2) 0.05344(19) 0.50248(15) 0.0311(4) Uani 1.00 1 d .
C(11) C 0.1663(2) -0.14230(15) 0.18497(14) 0.0211(3) Uani 1.00 1 d .
C(13) C 0.3350(2) -0.03363(16) 0.23171(14) 0.0219(3) Uani 1.00 1 d .
C(15) C 0.1050(2) -0.12321(15) 0.27591(14) 0.0205(3) Uani 1.00 1 d .
C(16) C 0.1069(2) 0.53565(17) 0.28079(18) 0.0307(4) Uani 1.00 1 d .
C(17) C -0.0595(2) -0.21905(17) 0.27009(17) 0.0291(4) Uani 1.00 1 d .
C(19) C 0.4493(2) -0.0284(2) 0.16918(18) 0.0334(5) Uani 1.00 1 d .
C(20) C 0.4347(2) 0.59192(18) 0.2228(2) 0.0382(5) Uani 1.00 1 d .
C(21) C 0.5421(2) 0.17790(18) 0.44187(17) 0.0312(4) Uani 1.00 1 d .
C(22) C 0.4702(2) 0.30900(17) 0.18908(18) 0.0293(4) Uani 1.00 1 d .
C(23) C 0.0737(2) -0.25837(17) 0.06061(15) 0.0306(4) Uani 1.00 1 d .
C(24) C 0.4198(3) 0.2887(2) 0.0520(2) 0.0487(6) Uani 1.00 1 d .
C(25) C 0.6561(2) 0.4120(2) 0.2756(2) 0.0511(6) Uani 1.00 1 d .
H(1) H -0.1489 0.0296 0.1603 0.030 Uiso 1.00 1 c R
H(2) H -0.0660 0.0395 0.3017 0.030 Uiso 1.00 1 c R
H(3) H -0.1113 0.2417 0.2295 0.026 Uiso 1.00 1 c R
H(4) H 0.4581 0.2195 0.1969 0.038 Uiso 1.00 1 c R
H(5) H 0.1127 -0.3302 0.0679 0.037 Uiso 1.00 1 c R
H(6) H 0.4772 -0.1069 0.1679 0.049 Uiso 1.00 1 c R
H(7) H -0.0352 -0.2667 0.3291 0.038 Uiso 1.00 1 c R
H(8) H 0.2859 0.0108 0.5588 0.042 Uiso 1.00 1 c R
H(9) H 0.6040 0.1533 0.5100 0.034 Uiso 1.00 1 c R
H(10) H 0.1152 0.2763 0.4727 0.043 Uiso 1.00 1 c R
H(11) H 0.1720 0.6267 0.2816 0.041 Uiso 1.00 1 c R
H(12) H 0.3923 0.6614 0.2341 0.048 Uiso 1.00 1 c R
H(13) H 0.6831 0.4953 0.2540 0.062 Uiso 1.00 1 c R
H(14) H 0.4952 0.2592 0.0273 0.070 Uiso 1.00 1 c R
H(15) H 0.3029 0.1536 0.5388 0.042 Uiso 1.00 1 c R
H(16) H 0.1192 0.0303 0.4894 0.041 Uiso 1.00 1 c R
H(17) H -0.0075 0.4941 0.2118 0.041 Uiso 1.00 1 c R
H(18) H 0.0993 0.5450 0.3591 0.040 Uiso 1.00 1 c R
H(19) H -0.1179 -0.1658 0.2909 0.039 Uiso 1.00 1 c R
H(20) H -0.1319 -0.2868 0.1860 0.039 Uiso 1.00 1 c R
H(21) H 0.0421 0.3843 0.4406 0.043 Uiso 1.00 1 c R
H(22) H -0.0828 0.2351 0.4266 0.043 Uiso 1.00 1 c R
H(23) H 0.3909 -0.0324 0.0841 0.049 Uiso 1.00 1 c R
H(24) H 0.5539 0.0575 0.2152 0.049 Uiso 1.00 1 c R
H(25) H 0.5538 0.6295 0.2838 0.048 Uiso 1.00 1 c R
H(26) H 0.4256 0.5665 0.1390 0.048 Uiso 1.00 1 c R
H(27) H 0.6105 0.2062 0.3986 0.034 Uiso 1.00 1 c R
H(28) H 0.5194 0.2540 0.4751 0.034 Uiso 1.00 1 c R
H(29) H -0.0484 -0.2970 0.0357 0.038 Uiso 1.00 1 c R
H(30) H 0.0963 -0.2232 -0.0019 0.038 Uiso 1.00 1 c R
H(31) H 0.3024 0.2186 0.0015 0.070 Uiso 1.00 1 c R
H(32) H 0.4296 0.3760 0.0395 0.070 Uiso 1.00 1 c R
H(33) H 0.6734 0.4361 0.3616 0.063 Uiso 1.00 1 c R
H(34) H 0.7304 0.3698 0.2664 0.063 Uiso 1.00 1 c R

loop_
_atom_site_aniso_label
_atom_site_aniso_U_11
_atom_site_aniso_U_22
_atom_site_aniso_U_33
_atom_site_aniso_U_12
_atom_site_aniso_U_13
_atom_site_aniso_U_23
Fe(1) 0.01776(13) 0.01607(14) 0.01598(12) 0.00953(9) 0.00808(9) 0.00720(8)
N(1) 0.0197(6) 0.0159(6) 0.0210(5) 0.0086(4) 0.0096(4) 0.0083(4)
N(2) 0.0194(6) 0.0167(6) 0.0220(6) 0.0092(4) 0.0103(5) 0.0071(4)
N(3) 0.0183(6) 0.0166(6) 0.0270(6) 0.0070(4) 0.0108(5) 0.0077(4)
C(1) 0.0232(7) 0.0210(7) 0.0308(8) 0.0111(6) 0.0161(6) 0.0110(6)
C(2) 0.0195(7) 0.0219(7) 0.0253(7) 0.0119(5) 0.0129(5) 0.0103(5)
C(3) 0.0449(10) 0.0313(8) 0.0305(8) 0.0190(7) 0.0246(8) 0.0109(6)
C(4) 0.0163(6) 0.0200(7) 0.0171(6) 0.0085(5) 0.0064(5) 0.0062(5)
C(5) 0.0250(7) 0.0167(7) 0.0247(7) 0.0101(6) 0.0099(6) 0.0071(5)
C(6) 0.0233(7) 0.0162(7) 0.0279(7) 0.0073(6) 0.0101(6) 0.0056(5)
C(7) 0.0220(7) 0.0245(7) 0.0227(7) 0.0150(6) 0.0078(6) 0.0110(5)
C(8) 0.0279(7) 0.0243(7) 0.0180(6) 0.0162(6) 0.0108(6) 0.0110(5)
C(10) 0.0432(10) 0.0383(9) 0.0210(7) 0.0248(8) 0.0163(7) 0.0126(6)
C(11) 0.0296(8) 0.0196(7) 0.0201(7) 0.0159(6) 0.0114(6) 0.0090(5)
C(13) 0.0268(7) 0.0258(7) 0.0244(7) 0.0196(6) 0.0136(6) 0.0130(6)
C(15) 0.0273(7) 0.0194(7) 0.0222(7) 0.0137(6) 0.0126(6) 0.0125(5)
C(16) 0.0369(9) 0.0221(8) 0.0424(9) 0.0184(7) 0.0211(8) 0.0141(7)
C(17) 0.0341(9) 0.0237(8) 0.0377(9) 0.0136(6) 0.0208(7) 0.0169(6)
C(19) 0.0416(10) 0.0391(10) 0.0420(10) 0.0282(8) 0.0291(8) 0.0206(8)
C(20) 0.0393(10) 0.0217(8) 0.0580(12) 0.0106(7) 0.0282(9) 0.0156(8)
C(21) 0.0221(7) 0.0320(9) 0.0307(8) 0.0118(6) 0.0040(6) 0.0086(6)
C(22) 0.0260(8) 0.0249(8) 0.0469(10) 0.0125(6) 0.0243(7) 0.0147(7)
C(23) 0.0449(10) 0.0247(8) 0.0236(7) 0.0195(7) 0.0139(7) 0.0062(6)
C(24) 0.0724(15) 0.0444(11) 0.0585(13) 0.0303(11) 0.0520(12) 0.0244(10)
C(25) 0.0238(9) 0.0387(11) 0.0934(18) 0.0129(8) 0.0283(10) 0.0258(11)

loop_
_atom_type_symbol
_atom_type_description
_atom_type_scat_dispersion_real
_atom_type_scat_dispersion_imag
_atom_type_scat_source
C C 0.003 0.002
;
International Tables for Crystallography
(1992, Vol. C, Tables 4.2.6.8 and 6.1.1.4)
;
H H 0.000 0.000
;
International Tables for Crystallography
(1992, Vol. C, Table 6.1.1.4)
;
Fe Fe 0.346 0.844
;
International Tables for Crystallography
(1992, Vol. C, Tables 4.2.6.8 and 6.1.1.4)
;
N N 0.006 0.003
;
International Tables for Crystallography
(1992, Vol. C, Tables 4.2.6.8 and 6.1.1.4)
;

loop_
_geom_angle_atom_site_label_1
_geom_angle_atom_site_label_2
_geom_angle_atom_site_label_3
_geom_angle
_geom_angle_publ_flag
_geom_angle_site_symmetry_3
N(1) Fe(1) C(1) 89.33(7) yes .
N(1) Fe(1) C(4) 88.80(5) yes .
N(1) Fe(1) C(7) 140.50(7) yes .
N(1) Fe(1) C(8) 155.84(5) yes .
N(1) Fe(1) C(11) 91.34(6) yes .
N(1) Fe(1) C(13) 103.31(6) yes .
N(1) Fe(1) C(15) 116.01(5) yes .
C(1) Fe(1) C(4) 80.67(7) yes .
C(1) Fe(1) C(7) 130.08(7) yes .
C(1) Fe(1) C(8) 95.08(7) yes .
C(1) Fe(1) C(11) 124.49(6) yes .
C(1) Fe(1) C(13) 158.40(7) yes .
C(1) Fe(1) C(15) 92.37(7) yes .
C(4) Fe(1) C(7) 99.03(5) yes .
C(4) Fe(1) C(8) 115.34(5) yes .
C(4) Fe(1) C(11) 154.84(7) yes .
C(4) Fe(1) C(13) 116.52(6) yes .
C(4) Fe(1) C(15) 154.28(6) yes .
C(7) Fe(1) C(8) 39.73(7) yes .
C(7) Fe(1) C(11) 65.84(5) yes .
C(7) Fe(1) C(13) 38.95(6) yes .
C(7) Fe(1) C(15) 66.67(6) yes .
C(8) Fe(1) C(11) 66.64(6) yes .
C(8) Fe(1) C(13) 66.36(7) yes .
C(8) Fe(1) C(15) 40.20(4) yes .
C(11) Fe(1) C(13) 39.30(5) yes .
C(11) Fe(1) C(15) 39.58(7) yes .
C(13) Fe(1) C(15) 66.42(7) yes .
Fe(1) N(1) N(1) 176.80(14) yes 2_555
C(2) N(2) C(4) 118.35(13) yes .
C(2) N(2) C(5) 129.32(16) yes .
C(4) N(2) C(5) 112.15(15) yes .
C(4) N(3) C(6) 111.10(16) yes .
C(4) N(3) C(22) 120.82(15) yes .
C(6) N(3) C(22) 127.74(15) yes .
Fe(1) C(1) C(2) 113.80(11) yes .
N(2) C(2) C(1) 106.72(15) yes .
N(2) C(2) C(3) 110.51(11) yes .
C(1) C(2) C(3) 113.12(15) yes .
Fe(1) C(4) N(2) 118.92(11) yes .
Fe(1) C(4) N(3) 136.54(14) yes .
N(2) C(4) N(3) 103.68(14) yes .
N(2) C(5) C(6) 106.62(16) yes .
N(2) C(5) C(16) 122.80(17) yes .
C(6) C(5) C(16) 130.49(16) yes .
N(3) C(6) C(5) 106.43(14) yes .
N(3) C(6) C(20) 125.27(19) yes .
C(5) C(6) C(20) 128.28(18) yes .
Fe(1) C(7) C(8) 68.93(9) yes .
Fe(1) C(7) C(13) 71.90(9) yes .
Fe(1) C(7) C(21) 128.91(14) yes .
C(8) C(7) C(13) 108.86(11) yes .
C(8) C(7) C(21) 123.33(15) yes .
C(13) C(7) C(21) 127.63(18) yes .
Fe(1) C(8) C(7) 71.34(10) yes .
Fe(1) C(8) C(10) 130.29(15) yes .
Fe(1) C(8) C(15) 70.37(9) yes .
C(7) C(8) C(10) 125.34(11) yes .
C(7) C(8) C(15) 107.83(15) yes .
C(10) C(8) C(15) 126.30(16) yes .
Fe(1) C(11) C(13) 71.90(10) yes .
Fe(1) C(11) C(15) 69.68(10) yes .
Fe(1) C(11) C(23) 125.60(13) yes .
C(13) C(11) C(15) 109.01(12) yes .
C(13) C(11) C(23) 124.42(18) yes .
C(15) C(11) C(23) 126.55(14) yes .
Fe(1) C(13) C(7) 69.16(11) yes .
Fe(1) C(13) C(11) 68.80(11) yes .
Fe(1) C(13) C(19) 132.40(14) yes .
C(7) C(13) C(11) 107.01(16) yes .
C(7) C(13) C(19) 128.16(12) yes .
C(11) C(13) C(19) 124.46(14) yes .
Fe(1) C(15) C(8) 69.42(9) yes .
Fe(1) C(15) C(11) 70.74(10) yes .
Fe(1) C(15) C(17) 128.18(13) yes .
C(8) C(15) C(11) 107.27(14) yes .
C(8) C(15) C(17) 125.73(17) yes .
C(11) C(15) C(17) 126.87(12) yes .
N(3) C(22) C(24) 111.37(18) yes .
N(3) C(22) C(25) 112.10(16) yes .
C(24) C(22) C(25) 113.5(2) yes .
Fe(1) C(1) H(1) 108.3 no .
Fe(1) C(1) H(2) 108.4 no .
C(2) C(1) H(1) 108.4 no .
C(2) C(1) H(2) 108.4 no .
H(1) C(1) H(2) 109.5 no .
N(2) C(2) H(3) 108.9 no .
C(1) C(2) H(3) 108.9 no .
C(3) C(2) H(3) 108.6 no .
C(2) C(3) H(10) 109.4 no .
C(2) C(3) H(21) 109.3 no .
C(2) C(3) H(22) 109.8 no .
H(10) C(3) H(21) 109.5 no .
H(10) C(3) H(22) 109.5 no .
H(21) C(3) H(22) 109.5 no .
C(8) C(10) H(8) 109.7 no .
C(8) C(10) H(15) 109.4 no .
C(8) C(10) H(16) 109.2 no .
H(8) C(10) H(15) 109.5 no .
H(8) C(10) H(16) 109.5 no .
H(15) C(10) H(16) 109.5 no .
C(5) C(16) H(11) 109.6 no .
C(5) C(16) H(17) 109.3 no .
C(5) C(16) H(18) 109.5 no .
H(11) C(16) H(17) 109.5 no .
H(11) C(16) H(18) 109.5 no .
H(17) C(16) H(18) 109.5 no .
C(15) C(17) H(7) 109.7 no .
C(15) C(17) H(19) 109.6 no .
C(15) C(17) H(20) 109.1 no .
H(7) C(17) H(19) 109.5 no .
H(7) C(17) H(20) 109.5 no .
H(19) C(17) H(20) 109.5 no .
C(13) C(19) H(6) 109.4 no .
C(13) C(19) H(23) 109.5 no .
C(13) C(19) H(24) 109.5 no .
H(6) C(19) H(23) 109.5 no .
H(6) C(19) H(24) 109.5 no .
H(23) C(19) H(24) 109.5 no .
C(6) C(20) H(12) 109.1 no .
C(6) C(20) H(25) 110.2 no .
C(6) C(20) H(26) 109.1 no .
H(12) C(20) H(25) 109.5 no .
H(12) C(20) H(26) 109.5 no .
H(25) C(20) H(26) 109.5 no .
C(7) C(21) H(9) 109.6 no .
C(7) C(21) H(27) 109.2 no .
C(7) C(21) H(28) 109.6 no .
H(9) C(21) H(27) 109.5 no .
H(9) C(21) H(28) 109.5 no .
H(27) C(21) H(28) 109.5 no .
N(3) C(22) H(4) 106.3 no .
C(24) C(22) H(4) 106.1 no .
C(25) C(22) H(4) 106.8 no .
C(11) C(23) H(5) 109.5 no .
C(11) C(23) H(29) 109.0 no .
C(11) C(23) H(30) 109.9 no .
H(5) C(23) H(29) 109.5 no .
H(5) C(23) H(30) 109.5 no .
H(29) C(23) H(30) 109.5 no .
C(22) C(24) H(14) 109.7 no .
C(22) C(24) H(31) 109.6 no .
C(22) C(24) H(32) 109.1 no .
H(14) C(24) H(31) 109.5 no .
H(14) C(24) H(32) 109.5 no .
H(31) C(24) H(32) 109.5 no .
C(22) C(25) H(13) 109.8 no .
C(22) C(25) H(33) 109.4 no .
C(22) C(25) H(34) 109.2 no .
H(13) C(25) H(33) 109.5 no .
H(13) C(25) H(34) 109.5 no .
H(33) C(25) H(34) 109.5 no .

loop_
_geom_bond_atom_site_label_1
_geom_bond_atom_site_label_2
_geom_bond_distance
_geom_bond_publ_flag
_geom_bond_site_symmetry_2
Fe(1) N(1) 1.8109(13) yes .
Fe(1) C(1) 2.055(2) yes .
Fe(1) C(4) 1.9345(15) yes .
Fe(1) C(7) 2.1133(16) yes .
Fe(1) C(8) 2.0815(17) yes .
Fe(1) C(11) 2.1082(18) yes .
Fe(1) C(13) 2.149(2) yes .
Fe(1) C(15) 2.0942(17) yes .
N(1) N(1) 1.1322(18) yes 2_555
N(2) C(2) 1.467(2) yes .
N(2) C(4) 1.359(2) yes .
N(2) C(5) 1.389(2) yes .
N(3) C(4) 1.367(2) yes .
N(3) C(6) 1.407(2) yes .
N(3) C(22) 1.466(2) yes .
C(1) C(2) 1.536(2) yes .
C(2) C(3) 1.517(2) yes .
C(5) C(6) 1.349(2) yes .
C(5) C(16) 1.495(3) yes .
C(6) C(20) 1.493(2) yes .
C(7) C(8) 1.426(2) yes .
C(7) C(13) 1.421(2) yes .
C(7) C(21) 1.5018(17) yes .
C(8) C(10) 1.497(2) yes .
C(8) C(15) 1.4352(16) yes .
C(11) C(13) 1.432(2) yes .
C(11) C(15) 1.423(2) yes .
C(11) C(23) 1.5028(19) yes .
C(13) C(19) 1.500(3) yes .
C(15) C(17) 1.501(2) yes .
C(22) C(24) 1.515(3) yes .
C(22) C(25) 1.522(2) yes .
C(1) H(1) 0.970 no .
C(1) H(2) 0.970 no .
C(2) H(3) 0.970 no .
C(3) H(10) 0.970 no .
C(3) H(21) 0.970 no .
C(3) H(22) 0.970 no .
C(10) H(8) 0.970 no .
C(10) H(15) 0.970 no .
C(10) H(16) 0.970 no .
C(16) H(11) 0.970 no .
C(16) H(17) 0.970 no .
C(16) H(18) 0.970 no .
C(17) H(7) 0.970 no .
C(17) H(19) 0.970 no .
C(17) H(20) 0.970 no .
C(19) H(6) 0.970 no .
C(19) H(23) 0.970 no .
C(19) H(24) 0.970 no .
C(20) H(12) 0.970 no .
C(20) H(25) 0.970 no .
C(20) H(26) 0.970 no .
C(21) H(9) 0.970 no .
C(21) H(27) 0.970 no .
C(21) H(28) 0.970 no .
C(22) H(4) 0.970 no .
C(23) H(5) 0.970 no .
C(23) H(29) 0.970 no .
C(23) H(30) 0.970 no .
C(24) H(14) 0.970 no .
C(24) H(31) 0.970 no .
C(24) H(32) 0.970 no .
C(25) H(13) 0.970 no .
C(25) H(33) 0.970 no .
C(25) H(34) 0.970 no .

loop_
_geom_contact_atom_site_label_1
_geom_contact_atom_site_label_2
_geom_contact_distance
_geom_contact_site_symmetry_2
C(16) C(17) 3.498(3) 1_565
C(17) C(16) 3.498(3) 1_545
C(1) H(24) 3.525 1_455
C(2) H(24) 3.515 1_455
C(2) H(34) 3.174 1_455
C(3) H(7) 3.083 2_556
C(3) H(27) 3.486 1_455
C(3) H(33) 3.200 2_666
C(3) H(34) 3.175 1_455
C(5) H(28) 3.486 2_666
C(7) H(8) 3.296 2_656
C(7) H(9) 3.086 2_656
C(8) H(9) 2.817 2_656
C(10) H(2) 3.421 2_556
C(10) H(9) 3.084 2_656
C(10) H(16) 3.151 2_556
C(10) H(19) 3.268 2_556
C(10) H(22) 3.402 2_556
C(10) H(25) 3.317 2_666
C(11) H(11) 2.981 1_545
C(11) H(12) 3.445 1_545
C(13) H(8) 3.428 2_656
C(13) H(9) 3.566 2_656
C(13) H(12) 3.534 1_545
C(15) H(9) 3.181 2_656
C(15) H(11) 2.993 1_545
C(16) H(5) 3.217 1_565
C(16) H(7) 2.940 1_565
C(16) H(9) 3.315 2_666
C(16) H(20) 3.441 1_565
C(16) H(28) 3.307 2_666
C(16) H(34) 3.273 1_455
C(17) H(10) 3.485 2_556
C(17) H(11) 3.114 1_545
C(17) H(13) 3.147 1_445
C(17) H(16) 3.564 2_556
C(17) H(17) 3.297 1_545
C(17) H(18) 3.518 1_545
C(17) H(22) 3.520 2_556
C(17) H(25) 3.489 1_445
C(19) H(8) 3.277 2_656
C(19) H(12) 3.526 1_545
C(19) H(14) 3.423 2_655
C(20) H(5) 3.389 1_565
C(20) H(6) 3.394 1_565
C(20) H(15) 3.080 2_666
C(20) H(28) 3.550 2_666
C(21) H(8) 2.987 2_656
C(21) H(11) 3.179 2_666
C(21) H(18) 3.298 2_666
C(21) H(22) 3.398 1_655
C(23) H(11) 3.155 1_545
C(23) H(12) 3.456 1_545
C(23) H(17) 3.571 1_545
C(24) H(26) 3.493 2_665
C(25) H(3) 3.389 1_655
C(25) H(7) 3.465 1_665
C(25) H(10) 3.473 2_666
C(25) H(17) 3.351 1_655
C(25) H(18) 3.537 1_655
C(25) H(21) 3.575 1_655
C(25) H(21) 3.289 2_666
H(1) H(6) 3.326 1_455
H(1) H(24) 3.143 1_455
H(2) C(10) 3.421 2_556
H(2) H(6) 3.571 1_455
H(2) H(8) 3.064 2_556
H(2) H(16) 2.945 2_556
H(2) H(24) 3.384 1_455
H(3) C(25) 3.389 1_455
H(3) H(24) 3.003 1_455
H(3) H(34) 2.423 1_455
H(5) C(16) 3.217 1_545
H(5) C(20) 3.389 1_545
H(5) H(5) 3.295 2_545
H(5) H(11) 2.632 1_545
H(5) H(12) 2.708 1_545
H(5) H(17) 3.035 1_545
H(5) H(26) 3.342 1_545
H(6) C(20) 3.394 1_545
H(6) H(1) 3.326 1_655
H(6) H(2) 3.571 1_655
H(6) H(8) 2.997 2_656
H(6) H(12) 2.746 1_545
H(6) H(14) 2.768 2_655
H(6) H(25) 3.595 1_545
H(6) H(26) 3.356 1_545
H(7) C(3) 3.083 2_556
H(7) C(16) 2.940 1_545
H(7) C(25) 3.465 1_445
H(7) H(9) 3.404 2_656
H(7) H(10) 2.775 2_556
H(7) H(11) 2.714 1_545
H(7) H(13) 2.697 1_445
H(7) H(16) 3.531 2_556
H(7) H(17) 2.857 1_545
H(7) H(18) 2.747 1_545
H(7) H(21) 3.311 2_556
H(7) H(22) 2.690 2_556
H(7) H(25) 3.389 1_445
H(7) H(34) 3.595 1_445
H(8) C(7) 3.296 2_656
H(8) C(13) 3.428 2_656
H(8) C(19) 3.277 2_656
H(8) C(21) 2.987 2_656
H(8) H(2) 3.064 2_556
H(8) H(6) 2.997 2_656
H(8) H(9) 2.483 2_656
H(8) H(12) 3.488 2_666
H(8) H(16) 3.442 2_556
H(8) H(19) 3.344 2_556
H(8) H(22) 2.795 2_556
H(8) H(24) 2.993 2_656
H(8) H(25) 3.531 2_666
H(8) H(27) 2.895 2_656
H(9) C(7) 3.086 2_656
H(9) C(8) 2.817 2_656
H(9) C(10) 3.084 2_656
H(9) C(13) 3.566 2_656
H(9) C(15) 3.181 2_656
H(9) C(16) 3.315 2_666
H(9) H(7) 3.404 2_656
H(9) H(8) 2.483 2_656
H(9) H(9) 3.162 2_656
H(9) H(11) 2.672 2_666
H(9) H(12) 3.355 2_666
H(9) H(18) 3.129 2_666
H(9) H(22) 3.308 1_655
H(10) C(17) 3.485 2_556
H(10) C(25) 3.473 2_666
H(10) H(7) 2.775 2_556
H(10) H(13) 3.181 2_666
H(10) H(16) 3.543 2_556
H(10) H(19) 3.323 2_556
H(10) H(25) 3.095 2_666
H(10) H(33) 2.903 2_666
H(11) C(11) 2.981 1_565
H(11) C(15) 2.993 1_565
H(11) C(17) 3.114 1_565
H(11) C(21) 3.179 2_666
H(11) C(23) 3.155 1_565
H(11) H(5) 2.632 1_565
H(11) H(7) 2.714 1_565
H(11) H(9) 2.672 2_666
H(11) H(20) 3.166 1_565
H(11) H(27) 3.444 2_666
H(11) H(28) 2.954 2_666
H(11) H(29) 3.405 1_565
H(12) C(11) 3.445 1_565
H(12) C(13) 3.534 1_565
H(12) C(19) 3.526 1_565
H(12) C(23) 3.456 1_565
H(12) H(5) 2.708 1_565
H(12) H(6) 2.746 1_565
H(12) H(8) 3.488 2_666
H(12) H(9) 3.355 2_666
H(12) H(15) 2.874 2_666
H(12) H(28) 3.206 2_666
H(13) C(17) 3.147 1_665
H(13) H(7) 2.697 1_665
H(13) H(10) 3.181 2_666
H(13) H(17) 3.087 1_655
H(13) H(18) 3.413 1_655
H(13) H(19) 3.387 1_665
H(13) H(20) 2.881 1_665
H(13) H(21) 3.358 2_666
H(14) C(19) 3.423 2_655
H(14) H(6) 2.768 2_655
H(14) H(23) 3.240 2_655
H(14) H(26) 3.136 2_665
H(15) C(20) 3.080 2_666
H(15) H(12) 2.874 2_666
H(15) H(19) 3.132 2_556
H(15) H(25) 2.439 2_666
H(16) C(10) 3.151 2_556
H(16) C(17) 3.564 2_556
H(16) H(2) 2.945 2_556
H(16) H(7) 3.531 2_556
H(16) H(8) 3.442 2_556
H(16) H(10) 3.543 2_556
H(16) H(16) 2.208 2_556
H(16) H(19) 2.804 2_556
H(16) H(22) 3.200 2_556
H(17) C(17) 3.297 1_565
H(17) C(23) 3.571 1_565
H(17) C(25) 3.351 1_455
H(17) H(5) 3.035 1_565
H(17) H(7) 2.857 1_565
H(17) H(13) 3.087 1_455
H(17) H(20) 2.994 1_565
H(17) H(29) 3.433 1_565
H(17) H(34) 2.732 1_455
H(18) C(17) 3.518 1_565
H(18) C(21) 3.298 2_666
H(18) C(25) 3.537 1_455
H(18) H(7) 2.747 1_565
H(18) H(9) 3.129 2_666
H(18) H(13) 3.413 1_455
H(18) H(21) 3.233 2_566
H(18) H(22) 3.271 2_566
H(18) H(27) 3.128 2_666
H(18) H(28) 3.080 2_666
H(18) H(33) 3.231 2_666
H(18) H(34) 2.951 1_455
H(19) C(10) 3.268 2_556
H(19) H(8) 3.344 2_556
H(19) H(10) 3.323 2_556
H(19) H(13) 3.387 1_445
H(19) H(15) 3.132 2_556
H(19) H(16) 2.804 2_556
H(19) H(25) 3.075 1_445
H(20) C(16) 3.441 1_545
H(20) H(11) 3.166 1_545
H(20) H(13) 2.881 1_445
H(20) H(17) 2.994 1_545
H(20) H(25) 3.437 1_445
H(21) C(25) 3.575 1_455
H(21) C(25) 3.289 2_666
H(21) H(7) 3.311 2_556
H(21) H(13) 3.358 2_666
H(21) H(18) 3.233 2_566
H(21) H(21) 3.121 2_566
H(21) H(33) 3.473 1_455
H(21) H(33) 2.621 2_666
H(21) H(34) 2.847 1_455
H(21) H(34) 3.412 2_666
H(22) C(10) 3.402 2_556
H(22) C(17) 3.520 2_556
H(22) C(21) 3.398 1_455
H(22) H(7) 2.690 2_556
H(22) H(8) 2.795 2_556
H(22) H(9) 3.308 1_455
H(22) H(16) 3.200 2_556
H(22) H(18) 3.271 2_566
H(22) H(24) 3.058 1_455
H(22) H(27) 2.638 1_455
H(22) H(34) 3.056 1_455
H(23) H(14) 3.240 2_655
H(23) H(23) 3.362 2_655
H(24) C(1) 3.525 1_655
H(24) C(2) 3.515 1_655
H(24) H(1) 3.143 1_655
H(24) H(2) 3.384 1_655
H(24) H(3) 3.003 1_655
H(24) H(8) 2.993 2_656
H(24) H(22) 3.058 1_655
H(25) C(10) 3.317 2_666
H(25) C(17) 3.489 1_665
H(25) H(6) 3.595 1_565
H(25) H(7) 3.389 1_665
H(25) H(8) 3.531 2_666
H(25) H(10) 3.095 2_666
H(25) H(15) 2.439 2_666
H(25) H(19) 3.075 1_665
H(25) H(20) 3.437 1_665
H(25) H(28) 3.353 2_666
H(26) C(24) 3.493 2_665
H(26) H(5) 3.342 1_565
H(26) H(6) 3.356 1_565
H(26) H(14) 3.136 2_665
H(26) H(32) 2.990 2_665
H(27) C(3) 3.486 1_655
H(27) H(8) 2.895 2_656
H(27) H(11) 3.444 2_666
H(27) H(18) 3.128 2_666
H(27) H(22) 2.638 1_655
H(28) C(5) 3.486 2_666
H(28) C(16) 3.307 2_666
H(28) C(20) 3.550 2_666
H(28) H(11) 2.954 2_666
H(28) H(12) 3.206 2_666
H(28) H(18) 3.080 2_666
H(28) H(25) 3.353 2_666
H(29) H(11) 3.405 1_545
H(29) H(17) 3.433 1_545
H(32) H(26) 2.990 2_665
H(32) H(32) 3.076 2_665
H(33) C(3) 3.200 2_666
H(33) H(10) 2.903 2_666
H(33) H(18) 3.231 2_666
H(33) H(21) 3.473 1_655
H(33) H(21) 2.621 2_666
H(34) C(2) 3.174 1_655
H(34) C(3) 3.175 1_655
H(34) C(16) 3.273 1_655
H(34) H(3) 2.423 1_655
H(34) H(7) 3.595 1_665
H(34) H(17) 2.732 1_655
H(34) H(18) 2.951 1_655
H(34) H(21) 2.847 1_655
H(34) H(21) 3.412 2_666
H(34) H(22) 3.056 1_655

loop_
_geom_torsion_atom_site_label_1
_geom_torsion_atom_site_label_2
_geom_torsion_atom_site_label_3
_geom_torsion_atom_site_label_4
_geom_torsion
N(1) Fe(1) C(1) C(2) -97.85(12)
N(1) Fe(1) C(4) N(2) 91.91(12)
N(1) Fe(1) C(4) N(3) -75.47(15)
N(1) Fe(1) C(7) C(8) -141.68(10)
N(1) Fe(1) C(7) C(13) -22.32(14)
N(1) Fe(1) C(7) C(21) 101.84(19)
N(1) Fe(1) C(8) C(7) 105.51(18)
N(1) Fe(1) C(8) C(10) -133.55(18)
N(1) Fe(1) C(8) C(15) -12.1(2)
N(1) Fe(1) C(11) C(13) 109.57(10)
N(1) Fe(1) C(11) C(15) -131.31(8)
N(1) Fe(1) C(11) C(23) -10.26(17)
N(1) Fe(1) C(13) C(7) 165.63(9)
N(1) Fe(1) C(13) C(11) -75.46(10)
N(1) Fe(1) C(13) C(19) 42.43(12)
N(1) Fe(1) C(15) C(8) 174.52(11)
N(1) Fe(1) C(15) C(11) 56.67(10)
N(1) Fe(1) C(15) C(17) -65.59(17)
C(1) Fe(1) C(4) N(2) 2.39(11)
C(1) Fe(1) C(4) N(3) -164.99(15)
C(4) Fe(1) C(1) C(2) -8.95(11)
C(1) Fe(1) C(7) C(8) 33.76(12)
C(1) Fe(1) C(7) C(13) 153.13(10)
C(1) Fe(1) C(7) C(21) -82.7(2)
C(7) Fe(1) C(1) C(2) 85.04(14)
C(1) Fe(1) C(8) C(7) -154.73(9)
C(1) Fe(1) C(8) C(10) -33.79(14)
C(1) Fe(1) C(8) C(15) 87.66(11)
C(8) Fe(1) C(1) C(2) 105.94(11)
C(1) Fe(1) C(11) C(13) -160.32(9)
C(1) Fe(1) C(11) C(15) -41.20(10)
C(1) Fe(1) C(11) C(23) 79.85(19)
C(11) Fe(1) C(1) C(2) 170.98(10)
C(1) Fe(1) C(13) C(7) -69.97(16)
C(1) Fe(1) C(13) C(11) 48.94(17)
C(1) Fe(1) C(13) C(19) 166.83(12)
C(13) Fe(1) C(1) C(2) 135.56(13)
C(1) Fe(1) C(15) C(8) -95.07(11)
C(1) Fe(1) C(15) C(11) 147.09(8)
C(1) Fe(1) C(15) C(17) 24.82(15)
C(15) Fe(1) C(1) C(2) 146.14(11)
C(4) Fe(1) C(7) C(8) 119.13(10)
C(4) Fe(1) C(7) C(13) -121.51(10)
C(4) Fe(1) C(7) C(21) 2.7(2)
C(7) Fe(1) C(4) N(2) -127.00(11)
C(7) Fe(1) C(4) N(3) 65.62(15)
C(4) Fe(1) C(8) C(7) -72.66(11)
C(4) Fe(1) C(8) C(10) 48.28(16)
C(4) Fe(1) C(8) C(15) 169.73(11)
C(8) Fe(1) C(4) N(2) -88.84(12)
C(8) Fe(1) C(4) N(3) 103.78(15)
C(4) Fe(1) C(11) C(13) 19.53(19)
C(4) Fe(1) C(11) C(15) 138.64(14)
C(4) Fe(1) C(11) C(23) -100.30(19)
C(11) Fe(1) C(4) N(2) -177.48(11)
C(11) Fe(1) C(4) N(3) 15.1(2)
C(4) Fe(1) C(13) C(7) 70.23(11)
C(4) Fe(1) C(13) C(11) -170.86(9)
C(4) Fe(1) C(13) C(19) -52.97(13)
C(13) Fe(1) C(4) N(2) -163.79(10)
C(13) Fe(1) C(4) N(3) 28.82(16)
C(4) Fe(1) C(15) C(8) -21.8(2)
C(4) Fe(1) C(15) C(11) -139.65(15)
C(4) Fe(1) C(15) C(17) 98.09(18)
C(15) Fe(1) C(4) N(2) -73.45(19)
C(15) Fe(1) C(4) N(3) 119.16(19)
C(7) Fe(1) C(8) C(10) 120.94(16)
C(7) Fe(1) C(8) C(15) -117.61(16)
C(8) Fe(1) C(7) C(13) 119.36(13)
C(8) Fe(1) C(7) C(21) -116.5(2)
C(7) Fe(1) C(11) C(13) -37.09(10)
C(7) Fe(1) C(11) C(15) 82.02(9)
C(7) Fe(1) C(11) C(23) -156.92(19)
C(11) Fe(1) C(7) C(8) -81.94(10)
C(11) Fe(1) C(7) C(13) 37.42(10)
C(11) Fe(1) C(7) C(21) 161.6(2)
C(7) Fe(1) C(13) C(11) 118.91(15)
C(7) Fe(1) C(13) C(19) -123.20(16)
C(13) Fe(1) C(7) C(8) -119.36(13)
C(13) Fe(1) C(7) C(21) 124.2(2)
C(7) Fe(1) C(15) C(8) 38.09(11)
C(7) Fe(1) C(15) C(11) -79.76(9)
C(7) Fe(1) C(15) C(17) 157.98(17)
C(15) Fe(1) C(7) C(8) -38.53(9)
C(15) Fe(1) C(7) C(13) 80.83(10)
C(15) Fe(1) C(7) C(21) -155.0(2)
C(8) Fe(1) C(11) C(13) -80.67(10)
C(8) Fe(1) C(11) C(15) 38.44(8)
C(8) Fe(1) C(11) C(23) 159.50(19)
C(11) Fe(1) C(8) C(7) 79.76(10)
C(11) Fe(1) C(8) C(10) -159.31(16)
C(11) Fe(1) C(8) C(15) -37.86(11)
C(8) Fe(1) C(13) C(7) -37.46(9)
C(8) Fe(1) C(13) C(11) 81.46(10)
C(8) Fe(1) C(13) C(19) -160.65(13)
C(13) Fe(1) C(8) C(7) 36.73(9)
C(13) Fe(1) C(8) C(10) 157.67(15)
C(13) Fe(1) C(8) C(15) -80.88(11)
C(8) Fe(1) C(15) C(11) -117.85(14)
C(8) Fe(1) C(15) C(17) 119.9(2)
C(15) Fe(1) C(8) C(7) 117.61(16)
C(15) Fe(1) C(8) C(10) -121.5(2)
C(11) Fe(1) C(13) C(7) -118.91(15)
C(11) Fe(1) C(13) C(19) 117.89(15)
C(13) Fe(1) C(11) C(15) 119.11(12)
C(13) Fe(1) C(11) C(23) -119.8(2)
C(11) Fe(1) C(15) C(8) 117.85(14)
C(11) Fe(1) C(15) C(17) -122.26(16)
C(15) Fe(1) C(11) C(13) -119.11(12)
C(15) Fe(1) C(11) C(23) 121.1(2)
C(13) Fe(1) C(15) C(8) 80.71(11)
C(13) Fe(1) C(15) C(11) -37.14(8)
C(13) Fe(1) C(15) C(17) -159.40(16)
C(15) Fe(1) C(13) C(7) -81.52(10)
C(15) Fe(1) C(13) C(11) 37.40(9)
C(15) Fe(1) C(13) C(19) 155.29(13)
C(2) N(2) C(4) Fe(1) 5.23(17)
C(2) N(2) C(4) N(3) 176.34(11)
C(4) N(2) C(2) C(1) -11.83(17)
C(4) N(2) C(2) C(3) 111.55(16)
C(2) N(2) C(5) C(6) -175.35(13)
C(2) N(2) C(5) C(16) 1.6(2)
C(5) N(2) C(2) C(1) 162.86(14)
C(5) N(2) C(2) C(3) -73.8(2)
C(4) N(2) C(5) C(6) -0.41(16)
C(4) N(2) C(5) C(16) 176.58(13)
C(5) N(2) C(4) Fe(1) -170.33(9)
C(5) N(2) C(4) N(3) 0.78(14)
C(4) N(3) C(6) C(5) 0.65(16)
C(4) N(3) C(6) C(20) -178.13(14)
C(6) N(3) C(4) Fe(1) 167.79(12)
C(6) N(3) C(4) N(2) -0.86(14)
C(4) N(3) C(22) C(24) 103.95(18)
C(4) N(3) C(22) C(25) -127.62(18)
C(22) N(3) C(4) Fe(1) -6.0(2)
C(22) N(3) C(4) N(2) -174.67(12)
C(6) N(3) C(22) C(24) -68.73(17)
C(6) N(3) C(22) C(25) 59.7(2)
C(22) N(3) C(6) C(5) 173.92(13)
C(22) N(3) C(6) C(20) -4.9(2)
Fe(1) C(1) C(2) N(2) 13.12(15)
Fe(1) C(1) C(2) C(3) -108.62(16)
N(2) C(5) C(6) N(3) -0.15(15)
N(2) C(5) C(6) C(20) 178.59(15)
C(16) C(5) C(6) N(3) -176.82(14)
C(16) C(5) C(6) C(20) 1.9(2)
Fe(1) C(7) C(8) C(10) -126.7(2)
Fe(1) C(7) C(8) C(15) 61.25(12)
Fe(1) C(7) C(13) C(11) -58.59(13)
Fe(1) C(7) C(13) C(19) 128.2(2)
C(8) C(7) C(13) Fe(1) 59.25(13)
C(8) C(7) C(13) C(11) 0.7(2)
C(8) C(7) C(13) C(19) -172.55(19)
C(13) C(7) C(8) Fe(1) -61.09(13)
C(13) C(7) C(8) C(10) 172.24(19)
C(13) C(7) C(8) C(15) 0.2(2)
C(21) C(7) C(8) Fe(1) 123.52(19)
C(21) C(7) C(8) C(10) -3.2(3)
C(21) C(7) C(8) C(15) -175.24(18)
C(21) C(7) C(13) Fe(1) -125.6(2)
C(21) C(7) C(13) C(11) 175.80(19)
C(21) C(7) C(13) C(19) 2.6(3)
Fe(1) C(8) C(15) C(11) 60.94(13)
Fe(1) C(8) C(15) C(17) -122.90(19)
C(7) C(8) C(15) Fe(1) -61.86(13)
C(7) C(8) C(15) C(11) -0.9(2)
C(7) C(8) C(15) C(17) 175.23(18)
C(10) C(8) C(15) Fe(1) 126.2(2)
C(10) C(8) C(15) C(11) -172.91(19)
C(10) C(8) C(15) C(17) 3.3(3)
Fe(1) C(11) C(13) C(7) 58.81(13)
Fe(1) C(11) C(13) C(19) -127.66(19)
Fe(1) C(11) C(15) C(8) -60.10(12)
Fe(1) C(11) C(15) C(17) 123.80(19)
C(13) C(11) C(15) Fe(1) 61.44(13)
C(13) C(11) C(15) C(8) 1.3(2)
C(13) C(11) C(15) C(17) -174.76(18)
C(15) C(11) C(13) Fe(1) -60.06(13)
C(15) C(11) C(13) C(7) -1.2(2)
C(15) C(11) C(13) C(19) 172.28(18)
C(23) C(11) C(13) Fe(1) 121.23(18)
C(23) C(11) C(13) C(7) -179.96(14)
C(23) C(11) C(13) C(19) -6.4(3)
C(23) C(11) C(15) Fe(1) -119.88(19)
C(23) C(11) C(15) C(8) -179.98(14)
C(23) C(11) C(15) C(17) 3.9(3)
